data_7227692
loop_
_publ_author_name
'Lee, Hyun-Jung'
'Kwon, Hyunchul'
'Sim, Jaeung'
'Song, Dalnim'
'Kim, Yonghwi'
'Kim, Jaheon'
'Kim, Kimoon'
'Lee, Eunsung'

_publ_section_title
;
 Synthetic control of coincidental formation of an N-heterocyclic
 carbene--copper(i) complex and imidazolium cations within metal--organic
 frameworks
;
_journal_issue 11
_journal_name_full CrystEngComm
_journal_page_first 1528
_journal_paper_doi 10.1039/C7CE00078B
_journal_volume 19
_journal_year 2017
_chemical_formula_moiety 'C17 H13 Cu N2 O5, Cl O4, C3 H7 N O [+ solvent]'
_chemical_formula_sum 'C20 H20 Cl Cu N3 O10'
_chemical_formula_weight 561.38
_space_group_crystal_system monoclinic
_space_group_IT_number 14
_space_group_name_Hall '-P 2yn'
_space_group_name_H-M_alt 'P 1 21/n 1'
_symmetry_space_group_name_Hall '-P 2yn'
_symmetry_space_group_name_H-M 'P 1 21/n 1'
_atom_sites_solution_hydrogens mixed
_audit_creation_method SHELXL-2014/7
_audit_update_record
;
2017-01-11 deposited with the CCDC.
2017-02-15 downloaded from the CCDC.
;
_cell_angle_alpha 90
_cell_angle_beta 107.156(5)
_cell_angle_gamma 90
_cell_formula_units_Z 4
_cell_length_a 6.6863(11)
_cell_length_b 33.340(4)
_cell_length_c 11.3250(19)
_cell_measurement_reflns_used 1178
_cell_measurement_temperature 100(2)
_cell_measurement_theta_max 20.69
_cell_measurement_theta_min 2.63
_cell_volume 2412.3(6)
_computing_cell_refinement 'Bruker SAINT'
_computing_data_collection 'Bruker APEX2'
_computing_data_reduction 'Bruker SAINT'
_computing_molecular_graphics 'Bruker SHELXTL'
_computing_publication_material 'Bruker SHELXTL'
_computing_structure_refinement 'SHELXL-2014/7 (Sheldrick, 2014)'
_computing_structure_solution 'SHELXS-97 (Sheldrick 2008)'
_diffrn_ambient_temperature 100(2)
_diffrn_measured_fraction_theta_full 1.000
_diffrn_measured_fraction_theta_max 1.000
_diffrn_measurement_device_type 'Bruker APEX-II CCD'
_diffrn_measurement_method '\f and \w scans'
_diffrn_radiation_type MoK\a
_diffrn_radiation_wavelength 0.71073
_diffrn_reflns_av_R_equivalents 0.1145
_diffrn_reflns_av_unetI/netI 0.1280
_diffrn_reflns_Laue_measured_fraction_full 1.000
_diffrn_reflns_Laue_measured_fraction_max 1.000
_diffrn_reflns_limit_h_max 8
_diffrn_reflns_limit_h_min -8
_diffrn_reflns_limit_k_max 40
_diffrn_reflns_limit_k_min -28
_diffrn_reflns_limit_l_max 13
_diffrn_reflns_limit_l_min -11
_diffrn_reflns_number 19083
_diffrn_reflns_point_group_measured_fraction_full 1.000
_diffrn_reflns_point_group_measured_fraction_max 1.000
_diffrn_reflns_theta_full 25.242
_diffrn_reflns_theta_max 25.252
_diffrn_reflns_theta_min 1.221
_diffrn_source 'fine-focus sealed tube'
_exptl_absorpt_coefficient_mu 1.075
_exptl_absorpt_correction_T_max 0.979
_exptl_absorpt_correction_T_min 0.900
_exptl_absorpt_correction_type empirical
_exptl_absorpt_process_details SADABS
_exptl_crystal_colour blue
_exptl_crystal_density_diffrn 1.546
_exptl_crystal_description block
_exptl_crystal_F_000 1148
_exptl_crystal_size_max 0.100
_exptl_crystal_size_mid 0.050
_exptl_crystal_size_min 0.020
_refine_diff_density_max 0.846
_refine_diff_density_min -0.538
_refine_diff_density_rms 0.106
_refine_ls_extinction_coef 0.0050(7)
_refine_ls_extinction_expression Fc^*^=kFc[1+0.001xFc^2^\l^3^/sin(2\q)]^-1/4^
_refine_ls_extinction_method 'SHELXL-2014/7 (Sheldrick 2014'
_refine_ls_goodness_of_fit_ref 1.009
_refine_ls_hydrogen_treatment mixed
_refine_ls_matrix_type full
_refine_ls_number_parameters 326
_refine_ls_number_reflns 4362
_refine_ls_number_restraints 11
_refine_ls_restrained_S_all 1.010
_refine_ls_R_factor_all 0.1387
_refine_ls_R_factor_gt 0.0632
_refine_ls_shift/su_max 0.000
_refine_ls_shift/su_mean 0.000
_refine_ls_structure_factor_coef Fsqd
_refine_ls_weighting_details 'w=1/[\s^2^(Fo^2^)+(0.0735P)^2^] where P=(Fo^2^+2Fc^2^)/3'
_refine_ls_weighting_scheme calc
_refine_ls_wR_factor_gt 0.1388
_refine_ls_wR_factor_ref 0.1696
_reflns_Friedel_coverage 0.000
_reflns_number_gt 2322
_reflns_number_total 4362
_reflns_threshold_expression 'I > 2\s(I)'
_cod_data_source_file c7ce00078b2.cif
_cod_data_source_block Im-MOF-2_sq
_cod_depositor_comments 'Adding full bibliography for 7227690--7227692.cif.'
_cod_database_code 7227692
_shelx_shelxl_version_number 2014/7
_shelx_space_group_comment
;
The symmetry employed for this shelxl refinement is uniquely defined
by the following loop, which should always be used as a source of
symmetry information in preference to the above space-group names.
They are only intended as comments.
;
_shelx_estimated_absorpt_t_min 0.900
_shelx_estimated_absorpt_t_max 0.979

loop_
_space_group_symop_operation_xyz
'x, y, z'
'-x+1/2, y+1/2, -z+1/2'
'-x, -y, -z'
'x-1/2, -y-1/2, z-1/2'

loop_
_atom_site_label
_atom_site_type_symbol
_atom_site_fract_x
_atom_site_fract_y
_atom_site_fract_z
_atom_site_U_iso_or_equiv
_atom_site_adp_type
_atom_site_occupancy
_atom_site_site_symmetry_order
_atom_site_calc_flag
_atom_site_refinement_flags_posn
_atom_site_refinement_flags_adp
_atom_site_refinement_flags_occupancy
Cu1 Cu 0.5000 1.0000 0.5000 0.0271(3) Uani 1 2 d S . P
Cu2 Cu 0.0000 1.0000 0.5000 0.0271(3) Uani 1 2 d DS U P
O1W O 0.1289(7) 0.99934(12) 0.3700(4) 0.0338(11) Uani 1 1 d D U .
H1W H 0.154(9) 0.9768(7) 0.352(4) 0.041 Uiso 1 1 d D U .
H2W H 0.078(8) 1.0162(11) 0.319(3) 0.041 Uiso 1 1 d D U .
O1 O 0.4516(6) 0.95189(12) 0.5847(4) 0.0309(11) Uani 1 1 d . . .
O2 O 0.1056(6) 0.94686(11) 0.5558(4) 0.0279(11) Uani 1 1 d . . .
O3 O 0.0917(7) 0.53476(12) 0.8873(4) 0.0338(12) Uani 1 1 d . . .
O4 O -0.2187(6) 0.56532(12) 0.8101(4) 0.0364(12) Uani 1 1 d . . .
N1 N 0.4338(7) 0.77085(14) 0.7374(5) 0.0230(12) Uani 1 1 d . . .
N2 N 0.3852(7) 0.70943(14) 0.7818(5) 0.0226(12) Uani 1 1 d . . .
C1 C 0.2963(9) 0.74066(17) 0.7140(6) 0.0228(14) Uani 1 1 d . . .
H1 H 0.1585 0.7414 0.6585 0.027 Uiso 1 1 calc R U .
C2 C 0.6157(9) 0.75834(18) 0.8216(6) 0.0291(16) Uani 1 1 d . . .
H2 H 0.7387 0.7739 0.8535 0.035 Uiso 1 1 calc R U .
C3 C 0.5889(9) 0.72012(18) 0.8510(6) 0.0250(15) Uani 1 1 d . . .
H3 H 0.6883 0.7036 0.9074 0.030 Uiso 1 1 calc R U .
C4 C 0.3916(9) 0.81093(17) 0.6910(5) 0.0223(14) Uani 1 1 d . . .
C5 C 0.5404(10) 0.8313(2) 0.6539(6) 0.0380(18) Uani 1 1 d . . .
H5 H 0.6668 0.8185 0.6531 0.046 Uiso 1 1 calc R U .
C6 C 0.5037(10) 0.87078(18) 0.6177(7) 0.0357(17) Uani 1 1 d . . .
H6 H 0.6060 0.8852 0.5920 0.043 Uiso 1 1 calc R U .
C7 C 0.3195(9) 0.88958(17) 0.6183(6) 0.0261(15) Uani 1 1 d . . .
C8 C 0.1677(9) 0.86841(18) 0.6515(6) 0.0270(15) Uani 1 1 d . . .
H8 H 0.0388 0.8810 0.6486 0.032 Uiso 1 1 calc R U .
C9 C 0.2024(9) 0.82882(17) 0.6893(6) 0.0254(15) Uani 1 1 d . . .
H9 H 0.0992 0.8142 0.7136 0.030 Uiso 1 1 calc R U .
C10 C 0.2883(10) 0.93325(17) 0.5823(6) 0.0263(15) Uani 1 1 d . . .
C11 C 0.2886(9) 0.67201(17) 0.7914(5) 0.0230(14) Uani 1 1 d . . .
C12 C 0.3990(9) 0.63732(18) 0.8187(6) 0.0306(16) Uani 1 1 d . . .
H12 H 0.5453 0.6374 0.8291 0.037 Uiso 1 1 calc R U .
C13 C 0.3006(10) 0.60196(19) 0.8314(6) 0.0342(17) Uani 1 1 d . . .
H13 H 0.3802 0.5781 0.8536 0.041 Uiso 1 1 calc R U .
C14 C 0.0856(10) 0.60111(18) 0.8118(6) 0.0274(15) Uani 1 1 d . . .
C15 C -0.0293(10) 0.63649(19) 0.7761(6) 0.0320(16) Uani 1 1 d . . .
H15 H -0.1775 0.6360 0.7572 0.038 Uiso 1 1 calc R U .
C16 C 0.0713(9) 0.67206(18) 0.7682(6) 0.0269(15) Uani 1 1 d . . .
H16 H -0.0061 0.6963 0.7472 0.032 Uiso 1 1 calc R U .
C17 C -0.0230(10) 0.56426(19) 0.8377(6) 0.0300(16) Uani 1 1 d . . .
Cl1 Cl 0.2113(2) 0.77606(5) 0.00632(15) 0.0313(4) Uani 1 1 d . . .
O5 O 0.3218(7) 0.74338(13) 0.0801(4) 0.0435(13) Uani 1 1 d . . .
O6 O 0.0850(7) 0.76160(14) -0.1113(4) 0.0430(13) Uani 1 1 d . . .
O7 O 0.3618(7) 0.80447(14) -0.0128(4) 0.0413(12) Uani 1 1 d . . .
O8 O 0.0801(7) 0.79495(13) 0.0698(4) 0.0423(13) Uani 1 1 d . . .
O1S O 0.4470(10) 0.55361(16) 0.3025(6) 0.0726(19) Uani 1 1 d . . .
N1S N 0.3045(19) 0.5907(3) 0.4239(8) 0.118(4) Uani 1 1 d . . .
C1S C 0.2998(17) 0.5634(3) 0.3381(9) 0.088(3) Uani 1 1 d . . .
H1S H 0.1701 0.5503 0.3014 0.105 Uiso 1 1 calc R U .
C2S C 0.481(4) 0.6127(5) 0.4758(16) 0.265(15) Uani 1 1 d . . .
H2SA H 0.4554 0.6312 0.5369 0.398 Uiso 1 1 calc R U .
H2SB H 0.5965 0.5946 0.5165 0.398 Uiso 1 1 calc R U .
H2SC H 0.5181 0.6279 0.4113 0.398 Uiso 1 1 calc R U .
C3S C 0.110(3) 0.6006(6) 0.4552(11) 0.259(13) Uani 1 1 d . . .
H3SA H 0.1398 0.6212 0.5198 0.389 Uiso 1 1 calc R U .
H3SB H 0.0043 0.6107 0.3814 0.389 Uiso 1 1 calc R U .
H3SC H 0.0564 0.5765 0.4851 0.389 Uiso 1 1 calc R U .

loop_
_atom_site_aniso_label
_atom_site_aniso_U_11
_atom_site_aniso_U_22
_atom_site_aniso_U_33
_atom_site_aniso_U_23
_atom_site_aniso_U_13
_atom_site_aniso_U_12
Cu1 0.0309(6) 0.0091(6) 0.0508(8) 0.0018(5) 0.0266(5) 0.0012(5)
Cu2 0.0301(6) 0.0130(6) 0.0464(7) 0.0061(5) 0.0239(5) 0.0070(5)
O1W 0.043(3) 0.011(2) 0.058(3) 0.006(2) 0.031(2) 0.015(2)
O1 0.031(3) 0.016(2) 0.051(3) 0.007(2) 0.020(2) -0.001(2)
O2 0.027(2) 0.014(2) 0.050(3) 0.002(2) 0.022(2) 0.0044(19)
O3 0.039(3) 0.008(2) 0.066(3) 0.005(2) 0.033(2) 0.002(2)
O4 0.027(3) 0.025(3) 0.063(3) 0.008(2) 0.022(2) -0.008(2)
N1 0.018(3) 0.015(3) 0.039(3) 0.006(3) 0.012(2) -0.001(2)
N2 0.020(3) 0.013(3) 0.037(3) 0.001(2) 0.012(2) 0.000(2)
C1 0.021(3) 0.011(3) 0.038(4) 0.008(3) 0.011(3) 0.005(3)
C2 0.013(3) 0.019(4) 0.054(5) 0.005(3) 0.007(3) 0.000(3)
C3 0.021(3) 0.017(4) 0.040(4) 0.004(3) 0.013(3) 0.004(3)
C4 0.022(3) 0.013(3) 0.031(4) 0.004(3) 0.008(3) 0.003(3)
C5 0.024(3) 0.031(4) 0.069(5) 0.008(4) 0.030(4) 0.002(3)
C6 0.036(4) 0.013(3) 0.068(5) 0.018(4) 0.031(4) 0.001(3)
C7 0.031(4) 0.017(3) 0.039(4) 0.002(3) 0.024(3) 0.003(3)
C8 0.019(3) 0.018(4) 0.045(4) 0.003(3) 0.012(3) 0.004(3)
C9 0.020(3) 0.016(3) 0.045(4) 0.006(3) 0.017(3) 0.000(3)
C10 0.032(4) 0.012(3) 0.041(4) 0.002(3) 0.021(3) -0.003(3)
C11 0.026(3) 0.012(3) 0.031(4) 0.002(3) 0.009(3) -0.004(3)
C12 0.022(3) 0.020(4) 0.053(5) 0.007(3) 0.016(3) -0.002(3)
C13 0.037(4) 0.015(4) 0.059(5) 0.008(3) 0.026(4) 0.007(3)
C14 0.033(4) 0.017(4) 0.038(4) -0.001(3) 0.019(3) -0.001(3)
C15 0.027(4) 0.029(4) 0.043(4) 0.002(3) 0.017(3) 0.002(3)
C16 0.027(3) 0.018(4) 0.037(4) 0.004(3) 0.013(3) -0.004(3)
C17 0.036(4) 0.021(4) 0.038(4) -0.001(3) 0.019(3) -0.007(3)
Cl1 0.0257(8) 0.0297(10) 0.0375(10) -0.0019(8) 0.0076(8) 0.0010(7)
O5 0.027(3) 0.032(3) 0.065(4) 0.015(3) 0.003(2) 0.004(2)
O6 0.033(3) 0.059(4) 0.038(3) -0.015(3) 0.012(2) -0.009(2)
O7 0.038(3) 0.042(3) 0.046(3) 0.000(2) 0.017(2) -0.017(2)
O8 0.043(3) 0.043(3) 0.046(3) 0.000(2) 0.022(2) 0.011(2)
O1S 0.093(5) 0.047(4) 0.102(5) -0.042(3) 0.066(4) -0.032(3)
N1S 0.196(11) 0.110(8) 0.056(6) -0.016(5) 0.049(7) 0.061(8)
C1S 0.084(7) 0.111(9) 0.064(7) -0.034(6) 0.015(6) 0.005(7)
C2S 0.48(4) 0.158(16) 0.23(2) -0.139(15) 0.21(2) -0.20(2)
C3S 0.34(2) 0.39(3) 0.063(8) 0.029(12) 0.084(12) 0.29(2)

loop_
_atom_type_symbol
_atom_type_description
_atom_type_scat_dispersion_real
_atom_type_scat_dispersion_imag
_atom_type_scat_source
C C 0.0033 0.0016 'International Tables Vol C Tables 4.2.6.8 and 6.1.1.4'
H H 0.0000 0.0000 'International Tables Vol C Tables 4.2.6.8 and 6.1.1.4'
N N 0.0061 0.0033 'International Tables Vol C Tables 4.2.6.8 and 6.1.1.4'
O O 0.0106 0.0060 'International Tables Vol C Tables 4.2.6.8 and 6.1.1.4'
Cl Cl 0.1484 0.1585 'International Tables Vol C Tables 4.2.6.8 and 6.1.1.4'
Cu Cu 0.3201 1.2651 'International Tables Vol C Tables 4.2.6.8 and 6.1.1.4'

loop_
_geom_angle_atom_site_label_1
_geom_angle_atom_site_label_2
_geom_angle_atom_site_label_3
_geom_angle
_geom_angle_site_symmetry_1
_geom_angle_site_symmetry_3
O1 Cu1 O1 180.00(13) . 3_676
O1 Cu1 O3 87.87(18) . 4_675
O1 Cu1 O3 92.13(18) 3_676 4_675
O1 Cu1 O3 92.13(18) . 2_556
O1 Cu1 O3 87.87(18) 3_676 2_556
O3 Cu1 O3 180.0 4_675 2_556
O1W Cu2 O1W 180.0 . 3_576
O1W Cu2 O2 92.13(17) . .
O1W Cu2 O2 87.86(17) 3_576 .
O1W Cu2 O2 87.87(17) . 3_576
O1W Cu2 O2 92.14(17) 3_576 3_576
O2 Cu2 O2 180.0 . 3_576
Cu2 O1W H1W 112(2) . .
Cu2 O1W H2W 110(2) . .
H1W O1W H2W 123(3) . .
C10 O1 Cu1 132.2(4) . .
C10 O2 Cu2 130.0(4) . .
C17 O3 Cu1 118.9(4) . 2_546
C1 N1 C2 109.0(5) . .
C1 N1 C4 125.5(5) . .
C2 N1 C4 125.3(5) . .
C1 N2 C3 108.6(5) . .
C1 N2 C11 126.6(5) . .
C3 N2 C11 124.6(5) . .
N2 C1 N1 108.2(5) . .
N2 C1 H1 125.9 . .
N1 C1 H1 125.9 . .
C3 C2 N1 107.8(5) . .
C3 C2 H2 126.1 . .
N1 C2 H2 126.1 . .
C2 C3 N2 106.4(5) . .
C2 C3 H3 126.8 . .
N2 C3 H3 126.8 . .
C5 C4 C9 121.5(6) . .
C5 C4 N1 119.5(5) . .
C9 C4 N1 119.0(5) . .
C4 C5 C6 118.9(6) . .
C4 C5 H5 120.5 . .
C6 C5 H5 120.5 . .
C5 C6 C7 120.8(6) . .
C5 C6 H6 119.6 . .
C7 C6 H6 119.6 . .
C8 C7 C6 119.9(6) . .
C8 C7 C10 120.9(5) . .
C6 C7 C10 119.2(5) . .
C7 C8 C9 120.2(6) . .
C7 C8 H8 119.9 . .
C9 C8 H8 119.9 . .
C8 C9 C4 118.7(5) . .
C8 C9 H9 120.6 . .
C4 C9 H9 120.6 . .
O1 C10 O2 127.5(6) . .
O1 C10 C7 115.1(5) . .
O2 C10 C7 117.4(5) . .
C12 C11 C16 120.6(5) . .
C12 C11 N2 122.4(5) . .
C16 C11 N2 117.0(5) . .
C11 C12 C13 120.5(6) . .
C11 C12 H12 119.7 . .
C13 C12 H12 119.7 . .
C12 C13 C14 120.3(6) . .
C12 C13 H13 119.8 . .
C14 C13 H13 119.8 . .
C13 C14 C15 118.9(6) . .
C13 C14 C17 121.6(6) . .
C15 C14 C17 119.4(6) . .
C16 C15 C14 120.4(6) . .
C16 C15 H15 119.8 . .
C14 C15 H15 119.8 . .
C15 C16 C11 119.1(6) . .
C15 C16 H16 120.4 . .
C11 C16 H16 120.4 . .
O4 C17 O3 125.6(6) . .
O4 C17 C14 117.3(6) . .
O3 C17 C14 117.1(5) . .
O8 Cl1 O6 109.5(3) . .
O8 Cl1 O5 109.1(3) . .
O6 Cl1 O5 110.2(3) . .
O8 Cl1 O7 110.1(3) . .
O6 Cl1 O7 109.1(3) . .
O5 Cl1 O7 108.9(3) . .
C1S N1S C2S 121.0(13) . .
C1S N1S C3S 119.7(14) . .
C2S N1S C3S 119.0(12) . .
O1S C1S N1S 125.6(11) . .
O1S C1S H1S 117.2 . .
N1S C1S H1S 117.2 . .
N1S C2S H2SA 109.5 . .
N1S C2S H2SB 109.5 . .
H2SA C2S H2SB 109.5 . .
N1S C2S H2SC 109.5 . .
H2SA C2S H2SC 109.5 . .
H2SB C2S H2SC 109.5 . .
N1S C3S H3SA 109.5 . .
N1S C3S H3SB 109.5 . .
H3SA C3S H3SB 109.5 . .
N1S C3S H3SC 109.5 . .
H3SA C3S H3SC 109.5 . .
H3SB C3S H3SC 109.5 . .

loop_
_geom_bond_atom_site_label_1
_geom_bond_atom_site_label_2
_geom_bond_distance
_geom_bond_site_symmetry_2
Cu1 O1 1.944(4) .
Cu1 O1 1.945(4) 3_676
Cu1 O3 1.952(4) 4_675
Cu1 O3 1.952(4) 2_556
Cu2 O1W 1.913(4) .
Cu2 O1W 1.913(4) 3_576
Cu2 O2 1.943(4) .
Cu2 O2 1.943(4) 3_576
O1W H1W 0.809(17) .
O1W H2W 0.807(18) .
O1 C10 1.250(7) .
O2 C10 1.254(7) .
O3 C17 1.272(7) .
O3 Cu1 1.951(4) 2_546
O4 C17 1.253(7) .
N1 C1 1.337(7) .
N1 C2 1.370(7) .
N1 C4 1.433(7) .
N2 C1 1.326(7) .
N2 C3 1.402(7) .
N2 C11 1.423(7) .
C1 H1 0.9500 .
C2 C3 1.342(8) .
C2 H2 0.9500 .
C3 H3 0.9500 .
C4 C5 1.370(8) .
C4 C9 1.394(8) .
C5 C6 1.378(8) .
C5 H5 0.9500 .
C6 C7 1.384(8) .
C6 H6 0.9500 .
C7 C8 1.377(8) .
C7 C10 1.510(8) .
C8 C9 1.386(8) .
C8 H8 0.9500 .
C9 H9 0.9500 .
C11 C12 1.358(8) .
C11 C16 1.398(8) .
C12 C13 1.378(8) .
C12 H12 0.9500 .
C13 C14 1.388(8) .
C13 H13 0.9500 .
C14 C15 1.401(8) .
C14 C17 1.500(8) .
C15 C16 1.379(8) .
C15 H15 0.9500 .
C16 H16 0.9500 .
Cl1 O8 1.434(4) .
Cl1 O6 1.434(5) .
Cl1 O5 1.438(4) .
Cl1 O7 1.444(4) .
O1S C1S 1.212(11) .
N1S C1S 1.325(11) .
N1S C2S 1.367(18) .
N1S C3S 1.485(18) .
C1S H1S 0.9500 .
C2S H2SA 0.9800 .
C2S H2SB 0.9800 .
C2S H2SC 0.9800 .
C3S H3SA 0.9800 .
C3S H3SB 0.9800 .
C3S H3SC 0.9800 .

loop_
_geom_hbond_atom_site_label_D
_geom_hbond_atom_site_label_H
_geom_hbond_atom_site_label_A
_geom_hbond_distance_DH
_geom_hbond_distance_HA
_geom_hbond_distance_DA
_geom_hbond_angle_DHA
_geom_hbond_site_symmetry_A
O1W H1W O4 0.809(17) 1.779(18) 2.560(5) 162(5) 4_675
O1W H2W O1S 0.807(18) 1.828(18) 2.601(7) 160(4) 2
